data_4106686
loop_
_publ_author_name
'Gui-Chao Kuang'
'Pampa M. Guha'
'Wendy S. Brotherton'
'J. Tyler Simmons'
'Lisa A. Stankee'
'Brian T. Nguyen'
'Ronald J. Clark'
'Lei Zhu'

_publ_section_title
;
 Experimental Investigation on the Mechanism of Chelation-Assisted,
 Copper(II) Acetate-Accelerated Azide-Alkyne Cycloaddition
;
_journal_name_full 'Journal of the American Chemical Society'
_journal_page_first 13984
_journal_page_last 14001
_journal_paper_doi 10.1021/ja203733q
_journal_volume 133
_journal_year 2011
_chemical_formula_moiety 'C12 H18'
_chemical_formula_sum 'C12 H18'
_chemical_formula_weight 162.26
_chemical_name_systematic
; 
 ? 
;
_space_group_IT_number 14
_symmetry_cell_setting monoclinic
_symmetry_space_group_name_Hall '-P 2ybc'
_symmetry_space_group_name_H-M 'P 1 21/c 1'
_atom_sites_solution_hydrogens geom
_atom_sites_solution_primary direct
_atom_sites_solution_secondary difmap
_audit_creation_method SHELXL-97
_cell_angle_alpha 90.00
_cell_angle_beta 117.48
_cell_angle_gamma 90.00
_cell_formula_units_Z 4
_cell_length_a 10.8256(5)
_cell_length_b 10.8722(5)
_cell_length_c 11.1507(5)
_cell_measurement_reflns_used 5311
_cell_measurement_temperature 153(2)
_cell_measurement_theta_max 28.64
_cell_measurement_theta_min 2.78
_cell_volume 1164.34(9)
_computing_cell_refinement 'Bruker SAINT'
_computing_data_collection 'Bruker APEX2'
_computing_data_reduction 'Bruker SAINT'
_computing_molecular_graphics 'Bruker SHELXTL'
_computing_publication_material 'Bruker SHELXTL'
_computing_structure_refinement 'SHELXL-97 (Sheldrick, 1997)'
_computing_structure_solution 'SHELXS-97 (Sheldrick, 1990)'
_diffrn_ambient_temperature 153(2)
_diffrn_measured_fraction_theta_full 0.998
_diffrn_measured_fraction_theta_max 0.998
_diffrn_measurement_device_type 'Bruker APEX-II CCD'
_diffrn_measurement_method '\f and \w scans'
_diffrn_radiation_monochromator graphite
_diffrn_radiation_source 'fine-focus sealed tube'
_diffrn_radiation_type MoK\a
_diffrn_radiation_wavelength 0.71073
_diffrn_reflns_av_R_equivalents 0.0193
_diffrn_reflns_av_sigmaI/netI 0.0148
_diffrn_reflns_limit_h_max 14
_diffrn_reflns_limit_h_min -14
_diffrn_reflns_limit_k_max 14
_diffrn_reflns_limit_k_min -14
_diffrn_reflns_limit_l_max 14
_diffrn_reflns_limit_l_min -14
_diffrn_reflns_number 12689
_diffrn_reflns_theta_full 27.47
_diffrn_reflns_theta_max 27.47
_diffrn_reflns_theta_min 2.78
_diffrn_standards_number 0
_exptl_absorpt_coefficient_mu 0.051
_exptl_absorpt_correction_T_max 0.9898
_exptl_absorpt_correction_T_min 0.9883
_exptl_absorpt_correction_type empirical
_exptl_absorpt_process_details SADABS
_exptl_crystal_colour colorless
_exptl_crystal_density_diffrn 0.926
_exptl_crystal_description irregular
_exptl_crystal_F_000 360
_exptl_crystal_size_max 0.23
_exptl_crystal_size_mid 0.20
_exptl_crystal_size_min 0.20
_refine_diff_density_max 0.276
_refine_diff_density_min -0.220
_refine_diff_density_rms 0.073
_refine_ls_extinction_coef 0.016(6)
_refine_ls_extinction_expression Fc^*^=kFc[1+0.001xFc^2^\l^3^/sin(2\q)]^-1/4^
_refine_ls_extinction_method SHELXL
_refine_ls_goodness_of_fit_ref 1.074
_refine_ls_hydrogen_treatment constr
_refine_ls_matrix_type full
_refine_ls_number_parameters 116
_refine_ls_number_reflns 2668
_refine_ls_number_restraints 0
_refine_ls_restrained_S_all 1.074
_refine_ls_R_factor_all 0.0623
_refine_ls_R_factor_gt 0.0555
_refine_ls_shift/su_max 0.001
_refine_ls_shift/su_mean 0.000
_refine_ls_structure_factor_coef Fsqd
_refine_ls_weighting_details 'calc w=1/[\s^2^(Fo^2^)+(0.0990P)^2^+0.2313P] where P=(Fo^2^+2Fc^2^)/3'
_refine_ls_weighting_scheme calc
_refine_ls_wR_factor_gt 0.1650
_refine_ls_wR_factor_ref 0.1729
_reflns_number_gt 2274
_reflns_number_total 2668
_reflns_threshold_expression >2sigma(I)
_cod_data_source_file ja203733q_si_006.cif
_cod_data_source_block zhu108
_cod_original_sg_symbol_Hall -P2ybc
_cod_database_code 4106686

loop_
_symmetry_equiv_pos_as_xyz
'x, y, z'
'-x, y+1/2, -z+1/2'
'-x, -y, -z'
'x, -y-1/2, z-1/2'

loop_
_atom_site_label
_atom_site_type_symbol
_atom_site_fract_x
_atom_site_fract_y
_atom_site_fract_z
_atom_site_U_iso_or_equiv
_atom_site_adp_type
_atom_site_occupancy
_atom_site_symmetry_multiplicity
_atom_site_calc_flag
_atom_site_refinement_flags
C1 C 0.5483(2) 1.12217(19) 0.36616(15) 0.0722(6) Uani 1 1 d .
H1A H 0.5415 1.0495 0.4147 0.108 Uiso 1 1 calc R
H1B H 0.4814 1.1844 0.3631 0.108 Uiso 1 1 calc R
H1C H 0.6428 1.1559 0.4130 0.108 Uiso 1 1 calc R
C2 C 0.36695(14) 1.03502(15) 0.14528(18) 0.0527(4) Uani 1 1 d .
H2A H 0.3486 1.0115 0.0537 0.079 Uiso 1 1 calc R
H2B H 0.3002 1.0983 0.1402 0.079 Uiso 1 1 calc R
H2C H 0.3571 0.9628 0.1927 0.079 Uiso 1 1 calc R
C3 C 0.52833(16) 1.19805(12) 0.14452(17) 0.0512(4) Uani 1 1 d .
H3A H 0.6226 1.2321 0.1921 0.077 Uiso 1 1 calc R
H3B H 0.4606 1.2608 0.1383 0.077 Uiso 1 1 calc R
H3C H 0.5096 1.1726 0.0534 0.077 Uiso 1 1 calc R
C4 C 0.51600(13) 1.08605(11) 0.22261(12) 0.0355(3) Uani 1 1 d .
C5 C 0.61505(11) 0.99076(10) 0.22723(11) 0.0306(3) Uani 1 1 d .
C6 C 0.69447(11) 0.91316(10) 0.22825(11) 0.0290(3) Uani 1 1 d .
C7 C 0.78391(11) 0.82396(10) 0.22596(11) 0.0293(3) Uani 1 1 d .
C8 C 0.86049(11) 0.74659(10) 0.22075(11) 0.0313(3) Uani 1 1 d .
C9 C 0.95422(12) 0.65146(11) 0.21403(12) 0.0361(3) Uani 1 1 d .
C10 C 1.0584(2) 0.6138(2) 0.35624(16) 0.0798(7) Uani 1 1 d .
H10A H 1.1166 0.6846 0.4035 0.120 Uiso 1 1 calc R
H10B H 1.1175 0.5475 0.3518 0.120 Uiso 1 1 calc R
H10C H 1.0085 0.5851 0.4052 0.120 Uiso 1 1 calc R
C11 C 0.86766(18) 0.54004(14) 0.13501(19) 0.0589(4) Uani 1 1 d .
H11A H 0.8185 0.5055 0.1822 0.088 Uiso 1 1 calc R
H11B H 0.9294 0.4775 0.1283 0.088 Uiso 1 1 calc R
H11C H 0.7998 0.5661 0.0441 0.088 Uiso 1 1 calc R
C12 C 1.02871(18) 0.70260(17) 0.1358(2) 0.0631(5) Uani 1 1 d .
H12A H 0.9594 0.7281 0.0453 0.095 Uiso 1 1 calc R
H12B H 1.0885 0.6387 0.1281 0.095 Uiso 1 1 calc R
H12C H 1.0857 0.7736 0.1843 0.095 Uiso 1 1 calc R

loop_
_atom_site_aniso_label
_atom_site_aniso_U_11
_atom_site_aniso_U_22
_atom_site_aniso_U_33
_atom_site_aniso_U_23
_atom_site_aniso_U_13
_atom_site_aniso_U_12
C1 0.0810(11) 0.0915(13) 0.0373(8) -0.0021(7) 0.0215(8) 0.0515(10)
C2 0.0361(7) 0.0546(9) 0.0692(10) 0.0059(7) 0.0257(7) 0.0094(6)
C3 0.0540(8) 0.0324(7) 0.0644(9) 0.0069(6) 0.0249(7) 0.0096(6)
C4 0.0368(6) 0.0357(6) 0.0345(6) 0.0009(4) 0.0169(5) 0.0119(5)
C5 0.0312(5) 0.0296(6) 0.0319(6) 0.0004(4) 0.0153(5) 0.0020(4)
C6 0.0286(5) 0.0264(5) 0.0328(5) 0.0007(4) 0.0150(4) -0.0004(4)
C7 0.0275(5) 0.0268(5) 0.0343(6) 0.0013(4) 0.0148(4) 0.0000(4)
C8 0.0296(5) 0.0298(6) 0.0345(6) 0.0009(4) 0.0147(5) 0.0024(4)
C9 0.0345(6) 0.0355(6) 0.0382(6) -0.0011(5) 0.0166(5) 0.0104(5)
C10 0.0820(12) 0.0982(14) 0.0413(8) 0.0004(8) 0.0132(8) 0.0624(11)
C11 0.0621(10) 0.0421(8) 0.0739(11) -0.0134(7) 0.0325(8) 0.0035(7)
C12 0.0620(10) 0.0635(10) 0.0851(12) -0.0009(9) 0.0521(9) 0.0082(8)

loop_
_atom_type_symbol
_atom_type_description
_atom_type_scat_dispersion_real
_atom_type_scat_dispersion_imag
_atom_type_scat_source
C C 0.0033 0.0016 'International Tables Vol C Tables 4.2.6.8 and 6.1.1.4'
H H 0.0000 0.0000 'International Tables Vol C Tables 4.2.6.8 and 6.1.1.4'

loop_
_geom_angle_atom_site_label_1
_geom_angle_atom_site_label_2
_geom_angle_atom_site_label_3
_geom_angle
C4 C1 H1A 109.5
C4 C1 H1B 109.5
H1A C1 H1B 109.5
C4 C1 H1C 109.5
H1A C1 H1C 109.5
H1B C1 H1C 109.5
C4 C2 H2A 109.5
C4 C2 H2B 109.5
H2A C2 H2B 109.5
C4 C2 H2C 109.5
H2A C2 H2C 109.5
H2B C2 H2C 109.5
C4 C3 H3A 109.5
C4 C3 H3B 109.5
H3A C3 H3B 109.5
C4 C3 H3C 109.5
H3A C3 H3C 109.5
H3B C3 H3C 109.5
C5 C4 C1 109.49(10)
C5 C4 C3 108.92(10)
C1 C4 C3 110.66(13)
C5 C4 C2 108.88(10)
C1 C4 C2 110.75(13)
C3 C4 C2 108.09(11)
C6 C5 C4 178.71(11)
C5 C6 C7 178.58(12)
C8 C7 C6 178.47(12)
C7 C8 C9 179.85(15)
C8 C9 C10 109.45(10)
C8 C9 C11 109.28(10)
C10 C9 C11 110.45(14)
C8 C9 C12 109.15(10)
C10 C9 C12 110.99(14)
C11 C9 C12 107.48(13)
C9 C10 H10A 109.5
C9 C10 H10B 109.5
H10A C10 H10B 109.5
C9 C10 H10C 109.5
H10A C10 H10C 109.5
H10B C10 H10C 109.5
C9 C11 H11A 109.5
C9 C11 H11B 109.5
H11A C11 H11B 109.5
C9 C11 H11C 109.5
H11A C11 H11C 109.5
H11B C11 H11C 109.5
C9 C12 H12A 109.5
C9 C12 H12B 109.5
H12A C12 H12B 109.5
C9 C12 H12C 109.5
H12A C12 H12C 109.5
H12B C12 H12C 109.5

loop_
_geom_bond_atom_site_label_1
_geom_bond_atom_site_label_2
_geom_bond_distance
C1 C4 1.5239(18)
C1 H1A 0.9800
C1 H1B 0.9800
C1 H1C 0.9800
C2 C4 1.5397(19)
C2 H2A 0.9800
C2 H2B 0.9800
C2 H2C 0.9800
C3 C4 1.5382(18)
C3 H3A 0.9800
C3 H3B 0.9800
C3 H3C 0.9800
C4 C5 1.4748(15)
C5 C6 1.2008(15)
C6 C7 1.3789(15)
C7 C8 1.2011(15)
C8 C9 1.4749(15)
C9 C10 1.5178(19)
C9 C11 1.5361(19)
C9 C12 1.539(2)
C10 H10A 0.9800
C10 H10B 0.9800
C10 H10C 0.9800
C11 H11A 0.9800
C11 H11B 0.9800
C11 H11C 0.9800
C12 H12A 0.9800
C12 H12B 0.9800
C12 H12C 0.9800

loop_
_cod_related_entry_id
_cod_related_entry_database
_cod_related_entry_code
1 ChemSpider 122286
